data_1577292
loop_
_publ_author_name
'Gerstner, Alexander'
'Arrowsmith, Merle'
'Dietz, Maximilian'
'Mihm, Cornelius'
'Braunschweig, Holger'

_publ_section_title
;
 Zerovalent transition-metal inverse-sandwich complexes of a
 diborataanthracene dianion
;
_journal_name_full 'Chemical Science'
_journal_paper_doi 10.1039/D6SC02501C
_journal_year 2026
_chemical_formula_moiety 'C34 H54 B2 Li2 O4'
_chemical_formula_sum 'C34 H54 B2 Li2 O4'
_chemical_formula_weight 562.27
_chemical_name_common {mu-eta6,eta6-[2,3,6,7,9,10-Me6-9,10-DBA]}{Li(thf)2}2
_chemical_name_systematic 3
_chemical_properties_physical Air-sensitive,Moisture-sensitive
_space_group_crystal_system monoclinic
_space_group_IT_number 14
_space_group_name_Hall '-P 2ybc'
_space_group_name_H-M_alt 'P 1 21/c 1'
_atom_sites_solution_hydrogens geom
_atom_sites_solution_primary dual
_atom_sites_solution_secondary difmap
_audit_creation_date 2026-01-15
_audit_creation_method 'CIF-fill 1.6l (K.Radacki, 2005-26)'
_audit_update_record
;
2026-03-18 deposited with the CCDC.	2026-05-13 downloaded from the CCDC.
;
_cell_angle_alpha 90
_cell_angle_beta 96.948(2)
_cell_angle_gamma 90
_cell_formula_units_Z 2
_cell_length_a 8.7241(2)
_cell_length_b 9.44190(10)
_cell_length_c 19.9924(4)
_cell_measurement_reflns_used 13549
_cell_measurement_temperature 100(2)
_cell_measurement_theta_max 74.3470
_cell_measurement_theta_min 4.4450
_cell_volume 1634.72(5)
_computing_cell_refinement 'CrysAlisPro 1.171.44.108a (Rigaku OD, 2025)'
_computing_data_collection
;
 CrysAlisPro system (CCD 44.111a 64-bit (release 13-05-2025))
;
_computing_data_reduction 'CrysAlisPro 1.171.44.108a (Rigaku OD, 2025)'
_computing_molecular_graphics 'ShelXLe (Huebschle et all, 2011)'
_computing_publication_material 'SHELXL-2019/2 (Sheldrick, 2019)'
_computing_structure_refinement 'SHELXL-2019/2 (Sheldrick, 2019)'
_computing_structure_solution 'SHELXT 2014/5 (Sheldrick, 2014)''
_diffrn_ambient_environment N~2~
_diffrn_ambient_temperature 100(2)
_diffrn_detector HPA
_diffrn_detector_area_resol_mean 10.0
_diffrn_detector_type 'HyPix Arc150'
_diffrn_measured_fraction_theta_full 0.998
_diffrn_measured_fraction_theta_max 0.997
_diffrn_measurement_details
;
 
 List of Runs (angles in degrees, time in seconds):
 --------------------------------------------------------------------------
  1  \w     15.00  79.00   0.50    4.00    --   61.10-112.00  85.00  128
  2  \w    -81.00 -16.00   0.50    4.00    --  -62.54 112.00 178.00  130
  3  \w    -91.00 -27.00   0.50    4.00    --  -72.80 112.00 178.00  128
  4  \w     28.00  93.00   0.50    4.00    --   74.25-112.00  85.00  130
  5  \w    -93.00 -29.00   0.50    4.00    --  -75.50 112.00 178.00  128
  6  \w     37.00  92.00   0.50    4.00    --   82.97-112.00  85.00  110
  7  \w     46.00  77.00   0.50    4.00    --   30.00  51.00 -49.03   62
  8  \w    -84.00 -53.00   0.50    4.00    --  -38.00 -52.00 111.20   62
  9  \w    -94.00 -62.00   0.50    4.00    --  -46.00 -47.00 142.06   64
 10  \w    -92.00 -61.00   0.50    4.00    --  -46.00 -52.00 -17.51   62
 11  \w   -105.00 -73.00   0.50    4.00    --  -58.00 -51.00  96.36   64
 12  \w     19.00  87.00   0.50    4.00    --   61.10-125.00 -90.00  136
 13  \w   -113.00 -82.00   0.50    4.00    --  -66.00 -48.00 132.57   62
 14  \w   -114.00 -82.00   0.50    4.00    --  -66.00 -46.00 -73.14   64
 15  \w   -115.00 -85.00   0.50    4.00    --  -70.00 -58.00  14.38   60
 16  \w   -118.00 -86.00   0.50    4.00    --  -70.00 -46.00 -28.73   64
 17  \w   -119.00 -84.00   0.50    4.00    --  -70.00 -40.00-107.46   70
 18  \w   -114.00 -86.00   0.50    4.00    --  -70.00 -60.00  91.85   56
 19  \w   -121.00 -52.00   0.50    4.00    --  -72.80 -15.00  30.00  138
 20  \w   -121.00 -52.00   0.50    4.00    --  -72.80 -15.00  30.00  138
 21  \w   -123.00 -88.00   0.50    4.00    --  -74.00 -41.00 -91.28   70
 22  \w   -122.00 -89.00   0.50    4.00    --  -74.00 -45.00-128.17   66
 23  \w   -123.00 -88.00   0.50    4.00    --  -74.00 -40.00-159.05   70
 24  \w     28.00 100.00   0.50    4.00    --   74.55-125.00  60.00  144
 25  \w     34.00  80.00   0.50    4.00    --   74.55 -95.00   0.00   92
 26  \w     34.00  80.00   0.50    4.00    --   74.55 -95.00 -60.00   92
 27  \w   -100.00 -29.00   0.50    4.00    --  -75.50 125.00 -30.00  142
 28  \w   -124.00 -55.00   0.50    4.00    --  -75.50 -15.00 -60.00  138
 29  \w   -100.00 -29.00   0.50    4.00    --  -75.50 125.00-180.00  142
 30  \w   -128.00 -91.00   0.50    4.00    --  -78.00 -35.00-141.86   74
 31  \w   -126.00 -95.00   0.50    4.00    --  -78.76 -49.00 177.72   62
 32  \w   -127.00 -93.00   0.50    4.00    --  -78.76 -43.00-112.24   68
 33  \w   -125.00 -94.00   0.50    4.00    --  -78.76 -52.00 -45.98   62
 34  \w   -128.00 -93.00   0.50    4.00    --  -78.76 -41.00  38.67   70
 35  \w    -97.00 -32.00   0.50    4.00    --  -78.76 114.00 -94.58  130
 36  \w   -127.00 -93.00   0.50    4.00    --  -78.76 -43.00 -48.75   68
 37  \w    -98.00 -32.00   0.50    4.00    --  -78.76 118.00 118.89  132
 38  \w   -125.00 -93.00   0.50    4.00    --  -78.76 -53.00-165.46   64
 39  \w   -128.00 -93.00   0.50    4.00    --  -78.76 -41.00 114.63   70
 40  \w   -125.00 -94.00   0.50    4.00    --  -78.76 -52.00 -58.03   62
 41  \w   -128.00 -93.00   0.50    4.00    --  -78.76 -41.00  76.09   70
 42  \w     42.00  89.00   0.50    4.00    --   82.97 -95.00-120.00   94
 43  \w     42.00  89.00   0.50    4.00    --   82.97 -95.00 120.00   94
 44  \w     42.00  89.00   0.50    4.00    --   82.97 -95.00 -30.00   94
 45  \w     36.00 101.00   0.50    4.00    --   82.97-125.00  90.00  130
 46  \w     36.00 101.00   0.50    4.00    --   82.97-125.00-120.00  130
 47  \w     60.00 101.00   0.50    4.00    --   82.97-125.00-150.00   82
 48  \w     75.00 101.00   0.50    4.00    --   82.97-125.00-180.00   52
 49  \w     36.00  63.00   0.50    4.00    --   82.97-125.00-180.00   54
 50  \w     62.00  89.00   0.50    4.00    --   82.97 -95.00 -90.00   54
 51  \w     73.00 101.00   0.50    4.00    --   82.97-125.00 120.00   56
;
_diffrn_measurement_device 'four-circle diffractometer'
_diffrn_measurement_device_type 'Rigaku XtaLAB Synergy-R'
_diffrn_measurement_method '\w scans'
_diffrn_orient_matrix_type
;
 CrysAlisPro convention (1999,Acta A55,543-557)
;
_diffrn_orient_matrix_UB_11 -0.0776960000
_diffrn_orient_matrix_UB_12 0.0890191000
_diffrn_orient_matrix_UB_13 0.0510631000
_diffrn_orient_matrix_UB_21 -0.1260701000
_diffrn_orient_matrix_UB_22 0.0457882000
_diffrn_orient_matrix_UB_23 -0.0565096000
_diffrn_orient_matrix_UB_31 -0.0983446000
_diffrn_orient_matrix_UB_32 -0.1288877000
_diffrn_orient_matrix_UB_33 0.0151817000
_diffrn_radiation_monochromator 'multi-layer mirror'
_diffrn_radiation_probe x-ray
_diffrn_radiation_type CuK\a
_diffrn_radiation_wavelength 1.54184
_diffrn_radiation_xray_symbol K-L~2,3~
_diffrn_reflns_av_R_equivalents 0.0396
_diffrn_reflns_av_unetI/netI 0.0195
_diffrn_reflns_Laue_measured_fraction_full 0.998
_diffrn_reflns_Laue_measured_fraction_max 0.997
_diffrn_reflns_limit_h_max 10
_diffrn_reflns_limit_h_min -10
_diffrn_reflns_limit_k_max 11
_diffrn_reflns_limit_k_min -11
_diffrn_reflns_limit_l_max 24
_diffrn_reflns_limit_l_min -24
_diffrn_reflns_number 28754
_diffrn_reflns_point_group_measured_fraction_full 0.998
_diffrn_reflns_point_group_measured_fraction_max 0.997
_diffrn_reflns_theta_full 67.684
_diffrn_reflns_theta_max 70.060
_diffrn_reflns_theta_min 4.456
_diffrn_source 'rotating-anode X-ray tube'
_diffrn_source_type 'PhotonJet-R X-ray Source'
_exptl_absorpt_coefficient_mu 0.539
_exptl_absorpt_correction_T_max 1.000
_exptl_absorpt_correction_T_min 0.826
_exptl_absorpt_correction_type gaussian
_exptl_absorpt_process_details
;
 CrysAlisPro 1.171.44.108a (Rigaku Oxford Diffraction, 2025) Numerical 
 absorption correction based on gaussian integration over a multifaceted 
 crystal model Empirical absorption correction using spherical harmonics, 
 implemented in SCALE3 ABSPACK scaling algorithm.
;
_exptl_crystal_colour red
_exptl_crystal_density_diffrn 1.142
_exptl_crystal_description block
_exptl_crystal_F_000 612
_exptl_crystal_preparation
;
 For data collection the crystal was immersed in a film of perfluoropolyether 
 oil, mounted on a polyimide loop and transferred to stream of cold nitrogen 
 (Oxford Cryostream 800).
;
_exptl_crystal_recrystallization_method 'Re-crystallisation from solvent: thf'
_exptl_crystal_size_max 0.180
_exptl_crystal_size_mid 0.140
_exptl_crystal_size_min 0.120
_refine_diff_density_max 0.475
_refine_diff_density_min -0.354
_refine_diff_density_rms 0.070
_refine_ls_extinction_method none
_refine_ls_goodness_of_fit_ref 1.071
_refine_ls_hydrogen_treatment constr
_refine_ls_matrix_type full
_refine_ls_number_parameters 284
_refine_ls_number_reflns 3100
_refine_ls_number_restraints 318
_refine_ls_restrained_S_all 1.028
_refine_ls_R_factor_all 0.0803
_refine_ls_R_factor_gt 0.0736
_refine_ls_shift/su_max 0.000
_refine_ls_shift/su_mean 0.000
_refine_ls_structure_factor_coef Fsqd
_refine_ls_weighting_details
;
 w=1/[\s^2^(Fo^2^)+(0.1307P)^2^+1.1970P] where P=(Fo^2^+2Fc^2^)/3
;
_refine_ls_weighting_scheme calc
_refine_ls_wR_factor_gt 0.2083
_refine_ls_wR_factor_ref 0.2148
_reflns_Friedel_coverage 0.000
_reflns_number_gt 2671
_reflns_number_total 3100
_reflns_threshold_expression 'I > 2\s(I)'
_cod_data_source_file d6sc02501c2.cif
_cod_data_source_block AlGe063_AlGe_a
_cod_original_sg_symbol_H-M 'P 21/c'
_cod_database_code 1577292
_shelx_shelxl_version_number 2019/2
_shelx_space_group_comment
;
 The symmetry employed for this shelxl refinement is uniquely defined by the 
 following loop, which should always be used as a source of symmetry 
 information in preference to the above space-group names. They are only 
 intended as comments.
;
_shelx_estimated_absorpt_t_min 0.909
_shelx_estimated_absorpt_t_max 0.938

loop_
_space_group_symop_operation_xyz
'x, y, z'
'-x, y+1/2, -z+1/2'
'-x, -y, -z'
'x, -y-1/2, z-1/2'

loop_
_atom_site_label
_atom_site_type_symbol
_atom_site_fract_x
_atom_site_fract_y
_atom_site_fract_z
_atom_site_U_iso_or_equiv
_atom_site_adp_type
_atom_site_occupancy
_atom_site_site_symmetry_order
_atom_site_calc_flag
_atom_site_refinement_flags_posn
_atom_site_refinement_flags_adp
_atom_site_refinement_flags_occupancy
_atom_site_disorder_assembly
_atom_site_disorder_group
C1_1 C 0.5968(2) 0.1946(2) 0.55504(11) 0.0296(5) Uani 1 1 d . . . . .
H1A_1 H 0.676069 0.202887 0.594004 0.044 Uiso 1 1 calc R U . . .
H1B_1 H 0.637808 0.139743 0.519572 0.044 Uiso 1 1 calc R U . . .
H1C_1 H 0.505975 0.146478 0.568616 0.044 Uiso 1 1 calc R U . . .
B1_1 B 0.5483(3) 0.3510(3) 0.52687(12) 0.0251(5) Uani 1 1 d . . . . .
Li1_1 Li 0.3429(4) 0.5036(4) 0.55574(19) 0.0294(8) Uani 1 1 d . U . . .
C2_1 C 0.4285(2) 0.3720(2) 0.46523(11) 0.0238(5) Uani 1 1 d . . . . .
C3_1 C 0.3563(2) 0.2536(2) 0.42897(11) 0.0246(5) Uani 1 1 d . . . . .
H3_1 H 0.386656 0.161351 0.444247 0.029 Uiso 1 1 calc R U . . .
C4_1 C 0.2469(2) 0.2638(2) 0.37408(11) 0.0264(5) Uani 1 1 d . . . . .
C5_1 C 0.1981(2) 0.4024(2) 0.34999(11) 0.0270(5) Uani 1 1 d . . . . .
C6_1 C 0.2654(2) 0.5190(2) 0.38236(11) 0.0256(5) Uani 1 1 d . . . . .
H6_1 H 0.233117 0.609609 0.365518 0.031 Uiso 1 1 calc R U . . .
C7_1 C 0.3814(2) 0.5138(2) 0.43994(10) 0.0239(5) Uani 1 1 d . . . . .
C8_1 C 0.1780(3) 0.1328(3) 0.33898(13) 0.0341(6) Uani 1 1 d . . . . .
H8A_1 H 0.066377 0.131235 0.341226 0.051 Uiso 1 1 calc R U . . .
H8B_1 H 0.225309 0.048326 0.361229 0.051 Uiso 1 1 calc R U . . .
H8C_1 H 0.197443 0.133912 0.291729 0.051 Uiso 1 1 calc R U . . .
C9_1 C 0.0747(3) 0.4189(3) 0.29114(12) 0.0358(6) Uani 1 1 d . . . . .
H9A_1 H 0.062186 0.519514 0.279627 0.054 Uiso 1 1 calc R U . . .
H9B_1 H -0.023083 0.381290 0.303088 0.054 Uiso 1 1 calc R U . . .
H9C_1 H 0.104546 0.366836 0.252340 0.054 Uiso 1 1 calc R U . . .
O1_2 O 0.320(4) 0.614(3) 0.6362(17) 0.0301(18) Uani 0.395(7) 1 d . U P A 1
C2_2 C 0.277(3) 0.758(2) 0.6292(16) 0.0322(19) Uani 0.395(7) 1 d . U P A 1
H2A_2 H 0.165196 0.766395 0.612901 0.039 Uiso 0.395(7) 1 calc R U P A 1
H2B_2 H 0.336208 0.806064 0.596670 0.039 Uiso 0.395(7) 1 calc R U P A 1
C3_2 C 0.3144(11) 0.8275(10) 0.7035(5) 0.0378(16) Uani 0.395(7) 1 d . U P A 1
H3A_2 H 0.344227 0.928354 0.700871 0.045 Uiso 0.395(7) 1 calc R U P A 1
H3B_2 H 0.225292 0.819427 0.729601 0.045 Uiso 0.395(7) 1 calc R U P A 1
C4_2 C 0.4495(10) 0.7368(8) 0.7338(4) 0.0358(14) Uani 0.395(7) 1 d . U P A 1
H4A_2 H 0.548546 0.769240 0.719641 0.043 Uiso 0.395(7) 1 calc R U P A 1
H4B_2 H 0.457779 0.734311 0.783632 0.043 Uiso 0.395(7) 1 calc R U P A 1
C5_2 C 0.405(3) 0.610(2) 0.7060(13) 0.0331(19) Uani 0.395(7) 1 d . U P A 1
H5A_2 H 0.337865 0.562495 0.735835 0.040 Uiso 0.395(7) 1 calc R U P A 1
H5B_2 H 0.497911 0.550211 0.705210 0.040 Uiso 0.395(7) 1 calc R U P A 1
O1_21 O 0.312(3) 0.626(2) 0.6392(11) 0.0308(16) Uani 0.605(7) 1 d . U P A 2
C2_21 C 0.284(2) 0.7775(14) 0.6306(10) 0.0334(16) Uani 0.605(7) 1 d . U P A 2
H2A_21 H 0.322233 0.811200 0.588679 0.040 Uiso 0.605(7) 1 calc R U P A 2
H2B_21 H 0.172473 0.797819 0.627846 0.040 Uiso 0.605(7) 1 calc R U P A 2
C3_21 C 0.3667(7) 0.8475(6) 0.6885(3) 0.0353(11) Uani 0.605(7) 1 d . U P A 2
H3A_21 H 0.308733 0.930700 0.702127 0.042 Uiso 0.605(7) 1 calc R U P A 2
H3B_21 H 0.470562 0.878290 0.679292 0.042 Uiso 0.605(7) 1 calc R U P A 2
C4_21 C 0.3775(7) 0.7325(5) 0.7424(2) 0.0371(10) Uani 0.605(7) 1 d . U P A 2
H4A_21 H 0.280646 0.726022 0.763391 0.044 Uiso 0.605(7) 1 calc R U P A 2
H4B_21 H 0.464687 0.750356 0.777847 0.044 Uiso 0.605(7) 1 calc R U P A 2
C5_21 C 0.406(2) 0.5912(13) 0.7005(8) 0.0322(15) Uani 0.605(7) 1 d . U P A 2
H5A_21 H 0.515583 0.578970 0.694008 0.039 Uiso 0.605(7) 1 calc R U P A 2
H5B_21 H 0.368102 0.505297 0.721820 0.039 Uiso 0.605(7) 1 calc R U P A 2
O1_3 O 0.150(4) 0.396(3) 0.5658(19) 0.0292(18) Uani 0.395(7) 1 d . U P A 1
C2_3 C 0.1576(19) 0.3025(16) 0.6227(10) 0.0320(19) Uani 0.395(7) 1 d . U P A 1
H2A_3 H 0.070337 0.318482 0.649167 0.038 Uiso 0.395(7) 1 calc R U P A 1
H2B_3 H 0.256167 0.313448 0.652463 0.038 Uiso 0.395(7) 1 calc R U P A 1
C3_3 C 0.1456(11) 0.1436(8) 0.5848(4) 0.0401(15) Uani 0.395(7) 1 d . U P A 1
H3A_3 H 0.248208 0.109238 0.575735 0.048 Uiso 0.395(7) 1 calc R U P A 1
H3B_3 H 0.097426 0.072378 0.612064 0.048 Uiso 0.395(7) 1 calc R U P A 1
C4_3 C 0.040(3) 0.179(3) 0.5182(12) 0.0319(19) Uani 0.395(7) 1 d . U P A 1
H4A_3 H 0.081137 0.135301 0.479090 0.038 Uiso 0.395(7) 1 calc R U P A 1
H4B_3 H -0.066188 0.142875 0.520206 0.038 Uiso 0.395(7) 1 calc R U P A 1
C5_3 C 0.039(6) 0.340(4) 0.512(2) 0.029(2) Uani 0.395(7) 1 d . U P A 1
H5A_3 H 0.067768 0.368648 0.467726 0.034 Uiso 0.395(7) 1 calc R U P A 1
H5B_3 H -0.065369 0.377432 0.516499 0.034 Uiso 0.395(7) 1 calc R U P A 1
O1_31 O 0.160(2) 0.3816(18) 0.5649(13) 0.0294(15) Uani 0.605(7) 1 d . U P A 2
C2_31 C 0.1816(12) 0.2804(11) 0.6185(7) 0.0366(16) Uani 0.605(7) 1 d . U P A 2
H2A_31 H 0.159630 0.324606 0.661235 0.044 Uiso 0.605(7) 1 calc R U P A 2
H2B_31 H 0.289952 0.246855 0.624366 0.044 Uiso 0.605(7) 1 calc R U P A 2
C3_31 C 0.0776(7) 0.1620(5) 0.6018(2) 0.0361(10) Uani 0.605(7) 1 d . U P A 2
H3A_31 H -0.018866 0.173171 0.622750 0.043 Uiso 0.605(7) 1 calc R U P A 2
H3B_31 H 0.127031 0.071142 0.616659 0.043 Uiso 0.605(7) 1 calc R U P A 2
C4_31 C 0.046(2) 0.1691(19) 0.5262(7) 0.0325(16) Uani 0.605(7) 1 d . U P A 2
H4A_31 H -0.053057 0.123381 0.509263 0.039 Uiso 0.605(7) 1 calc R U P A 2
H4B_31 H 0.130535 0.125316 0.504379 0.039 Uiso 0.605(7) 1 calc R U P A 2
C5_31 C 0.040(4) 0.328(2) 0.5158(13) 0.0281(17) Uani 0.605(7) 1 d . U P A 2
H5A_31 H 0.060205 0.353299 0.469587 0.034 Uiso 0.605(7) 1 calc R U P A 2
H5B_31 H -0.062064 0.366422 0.523583 0.034 Uiso 0.605(7) 1 calc R U P A 2

loop_
_atom_site_aniso_label
_atom_site_aniso_U_11
_atom_site_aniso_U_22
_atom_site_aniso_U_33
_atom_site_aniso_U_23
_atom_site_aniso_U_13
_atom_site_aniso_U_12
C1_1 0.0297(11) 0.0235(10) 0.0340(12) 0.0015(9) -0.0025(9) 0.0016(8)
B1_1 0.0234(11) 0.0214(11) 0.0298(12) -0.0009(9) 0.0007(9) 0.0018(8)
Li1_1 0.0286(16) 0.0248(17) 0.0339(18) -0.0016(14) 0.0004(14) -0.0010(13)
C2_1 0.0219(10) 0.0202(10) 0.0287(11) -0.0016(8) 0.0005(8) -0.0008(7)
C3_1 0.0248(10) 0.0184(10) 0.0304(11) -0.0016(8) 0.0026(8) -0.0003(7)
C4_1 0.0245(10) 0.0247(11) 0.0299(11) -0.0036(8) 0.0030(8) -0.0022(8)
C5_1 0.0246(10) 0.0298(11) 0.0260(11) -0.0004(8) 0.0005(8) -0.0013(8)
C6_1 0.0236(10) 0.0238(10) 0.0284(11) 0.0018(8) -0.0011(8) 0.0003(8)
C7_1 0.0214(9) 0.0227(10) 0.0269(11) 0.0007(8) 0.0001(8) 0.0015(7)
C8_1 0.0310(11) 0.0306(12) 0.0393(13) -0.0099(10) -0.0010(9) -0.0055(9)
C9_1 0.0333(12) 0.0372(13) 0.0339(12) 0.0022(10) -0.0085(10) -0.0031(10)
O1_2 0.031(3) 0.024(4) 0.034(3) -0.003(3) -0.001(3) 0.003(3)
C2_2 0.031(3) 0.029(4) 0.035(3) -0.008(3) -0.002(3) 0.000(3)
C3_2 0.040(3) 0.034(3) 0.038(3) -0.011(2) 0.000(3) 0.003(3)
C4_2 0.033(3) 0.037(3) 0.035(3) -0.005(2) -0.003(3) 0.001(3)
C5_2 0.033(3) 0.033(4) 0.032(3) -0.005(3) 0.001(3) 0.000(3)
O1_21 0.032(3) 0.027(3) 0.033(2) -0.010(2) -0.0002(19) 0.001(2)
C2_21 0.033(3) 0.026(3) 0.040(2) -0.006(3) 0.000(2) 0.007(3)
C3_21 0.038(2) 0.029(2) 0.039(2) -0.0045(17) 0.0018(19) 0.0022(19)
C4_21 0.039(2) 0.039(2) 0.032(2) -0.0070(16) -0.0002(19) 0.000(2)
C5_21 0.035(2) 0.029(3) 0.032(3) -0.005(2) 0.000(2) 0.000(3)
O1_3 0.032(3) 0.023(4) 0.032(3) 0.004(3) -0.002(3) -0.006(3)
C2_3 0.039(4) 0.023(3) 0.033(3) 0.003(3) -0.001(3) 0.002(3)
C3_3 0.045(3) 0.031(3) 0.044(3) 0.009(2) 0.002(3) 0.000(3)
C4_3 0.035(3) 0.026(3) 0.034(4) 0.006(3) 0.001(3) -0.001(3)
C5_3 0.031(3) 0.020(4) 0.032(4) 0.001(3) -0.004(3) -0.004(3)
O1_31 0.030(3) 0.024(3) 0.0335(19) 0.000(2) -0.0008(19) -0.002(2)
C2_31 0.042(3) 0.033(3) 0.034(2) 0.005(2) 0.001(2) 0.000(2)
C3_31 0.040(2) 0.0277(19) 0.040(2) 0.0079(16) 0.0035(18) -0.0029(18)
C4_31 0.036(2) 0.020(3) 0.040(4) 0.002(3) -0.001(3) -0.004(2)
C5_31 0.029(2) 0.023(4) 0.031(3) 0.000(3) -0.001(2) -0.002(3)

loop_
_atom_type_symbol
_atom_type_description
_atom_type_scat_dispersion_real
_atom_type_scat_dispersion_imag
_atom_type_scat_source
C C 0.0181 0.0091 'International Tables Vol C Tables 4.2.6.8 and 6.1.1.4'
H H 0.0000 0.0000 'International Tables Vol C Tables 4.2.6.8 and 6.1.1.4'
B B 0.0090 0.0039 'International Tables Vol C Tables 4.2.6.8 and 6.1.1.4'
Li Li 0.0008 0.0003 'International Tables Vol C Tables 4.2.6.8 and 6.1.1.4'
O O 0.0492 0.0322 'International Tables Vol C Tables 4.2.6.8 and 6.1.1.4'

loop_
_exptl_crystal_face_index_h
_exptl_crystal_face_index_k
_exptl_crystal_face_index_l
_exptl_crystal_face_perp_dist
0 1 -1 0.1051
-1 -1 -1 0.0527
0 0 -1 0.0682
-1 -1 1 0.0299
0 -1 0 0.0492
1 1 -1 0.0971
1 -1 1 0.0822
1 0 1 0.0694
1 1 0 0.0946
0 0 1 0.0628
0 1 1 0.0769
0 -1 -1 0.0554
-1 1 1 0.0487
-1 0 1 0.0327
1 -1 -1 0.0827
1 0 -1 0.0824
-1 1 0 0.0711
-1 0 0 0.0562

loop_
_geom_angle_atom_site_label_1
_geom_angle_atom_site_label_2
_geom_angle_atom_site_label_3
_geom_angle
_geom_angle_site_symmetry_1
_geom_angle_site_symmetry_3
_geom_angle_publ_flag
B1_1 C1_1 H1A_1 109.5 . . ?
B1_1 C1_1 H1B_1 109.5 . . ?
H1A_1 C1_1 H1B_1 109.5 . . ?
B1_1 C1_1 H1C_1 109.5 . . ?
H1A_1 C1_1 H1C_1 109.5 . . ?
H1B_1 C1_1 H1C_1 109.5 . . ?
C2_1 B1_1 C7_1 116.11(19) . 3_666 ?
C2_1 B1_1 C1_1 121.52(19) . . ?
C7_1 B1_1 C1_1 122.37(19) 3_666 . ?
C2_1 B1_1 Li1_1 70.25(14) . . ?
C7_1 B1_1 Li1_1 70.74(14) 3_666 . ?
C1_1 B1_1 Li1_1 129.00(18) . . ?
C2_1 B1_1 Li1_1 70.35(14) . 3_666 ?
C7_1 B1_1 Li1_1 69.81(15) 3_666 3_666 ?
C1_1 B1_1 Li1_1 130.22(17) . 3_666 ?
Li1_1 B1_1 Li1_1 100.78(15) . 3_666 ?
O1_2 Li1_1 O1_3 91.0(15) . . ?
O1_31 Li1_1 O1_21 93.7(9) . . ?
O1_2 Li1_1 C7_1 145.4(10) . . ?
O1_31 Li1_1 C7_1 108.8(7) . . ?
O1_3 Li1_1 C7_1 109.8(11) . . ?
O1_21 Li1_1 C7_1 143.7(6) . . ?
O1_2 Li1_1 C2_1 167.7(10) . . ?
O1_31 Li1_1 C2_1 95.6(6) . . ?
O1_3 Li1_1 C2_1 98.9(10) . . ?
O1_21 Li1_1 C2_1 169.2(7) . . ?
C7_1 Li1_1 C2_1 35.96(9) . . ?
O1_2 Li1_1 C2_1 93.0(11) . 3_666 ?
O1_3 Li1_1 C2_1 175.6(11) . 3_666 ?
C7_1 Li1_1 C2_1 65.89(12) . 3_666 ?
C2_1 Li1_1 C2_1 77.25(14) . 3_666 ?
O1_2 Li1_1 C7_1 102.1(10) . 3_666 ?
O1_31 Li1_1 C7_1 140.1(5) . 3_666 ?
O1_3 Li1_1 C7_1 144.4(8) . 3_666 ?
O1_21 Li1_1 C7_1 103.6(6) . 3_666 ?
C7_1 Li1_1 C7_1 77.26(14) . 3_666 ?
C2_1 Li1_1 C7_1 65.68(12) . 3_666 ?
C2_1 Li1_1 C7_1 35.76(9) 3_666 3_666 ?
O1_2 Li1_1 B1_1 131.9(10) . . ?
O1_31 Li1_1 B1_1 107.6(5) . . ?
O1_3 Li1_1 B1_1 112.1(8) . . ?
O1_21 Li1_1 B1_1 134.0(6) . . ?
C7_1 Li1_1 B1_1 66.25(13) . . ?
C2_1 Li1_1 B1_1 37.06(9) . . ?
C2_1 Li1_1 B1_1 66.08(12) 3_666 . ?
C7_1 Li1_1 B1_1 37.02(9) 3_666 . ?
O1_2 Li1_1 B1_1 110.4(10) . 3_666 ?
O1_3 Li1_1 B1_1 139.5(11) . 3_666 ?
C7_1 Li1_1 B1_1 37.13(9) . 3_666 ?
C2_1 Li1_1 B1_1 66.10(13) . 3_666 ?
C2_1 Li1_1 B1_1 36.98(9) 3_666 3_666 ?
C7_1 Li1_1 B1_1 65.86(12) 3_666 3_666 ?
B1_1 Li1_1 B1_1 79.22(15) . 3_666 ?
C3_1 C2_1 C7_1 116.57(19) . . ?
C3_1 C2_1 B1_1 121.44(18) . . ?
C7_1 C2_1 B1_1 121.98(18) . . ?
C3_1 C2_1 Li1_1 128.98(17) . . ?
C7_1 C2_1 Li1_1 71.76(14) . . ?
B1_1 C2_1 Li1_1 72.69(15) . . ?
C3_1 C2_1 Li1_1 128.15(17) . 3_666 ?
C7_1 C2_1 Li1_1 72.39(14) . 3_666 ?
B1_1 C2_1 Li1_1 72.68(15) . 3_666 ?
Li1_1 C2_1 Li1_1 102.75(14) . 3_666 ?
C4_1 C3_1 C2_1 124.83(19) . . ?
C4_1 C3_1 H3_1 117.6 . . ?
C2_1 C3_1 H3_1 117.6 . . ?
C3_1 C4_1 C5_1 118.80(19) . . ?
C3_1 C4_1 C8_1 121.0(2) . . ?
C5_1 C4_1 C8_1 120.2(2) . . ?
C6_1 C5_1 C4_1 118.57(19) . . ?
C6_1 C5_1 C9_1 120.7(2) . . ?
C4_1 C5_1 C9_1 120.73(19) . . ?
C5_1 C6_1 C7_1 124.74(19) . . ?
C5_1 C6_1 H6_1 117.6 . . ?
C7_1 C6_1 H6_1 117.6 . . ?
C6_1 C7_1 C2_1 116.47(18) . . ?
C6_1 C7_1 B1_1 121.63(18) . 3_666 ?
C2_1 C7_1 B1_1 121.90(18) . 3_666 ?
C6_1 C7_1 Li1_1 127.68(17) . . ?
C2_1 C7_1 Li1_1 72.27(15) . . ?
B1_1 C7_1 Li1_1 73.06(15) 3_666 . ?
C6_1 C7_1 Li1_1 129.44(17) . 3_666 ?
C2_1 C7_1 Li1_1 71.86(14) . 3_666 ?
B1_1 C7_1 Li1_1 72.23(14) 3_666 3_666 ?
Li1_1 C7_1 Li1_1 102.74(14) . 3_666 ?
C4_1 C8_1 H8A_1 109.5 . . ?
C4_1 C8_1 H8B_1 109.5 . . ?
H8A_1 C8_1 H8B_1 109.5 . . ?
C4_1 C8_1 H8C_1 109.5 . . ?
H8A_1 C8_1 H8C_1 109.5 . . ?
H8B_1 C8_1 H8C_1 109.5 . . ?
C5_1 C9_1 H9A_1 109.5 . . ?
C5_1 C9_1 H9B_1 109.5 . . ?
H9A_1 C9_1 H9B_1 109.5 . . ?
C5_1 C9_1 H9C_1 109.5 . . ?
H9A_1 C9_1 H9C_1 109.5 . . ?
H9B_1 C9_1 H9C_1 109.5 . . ?
C2_2 O1_2 C5_2 102(2) . . ?
C2_2 O1_2 Li1_1 119(2) . . ?
C5_2 O1_2 Li1_1 132(2) . . ?
O1_2 C2_2 C3_2 106(2) . . ?
O1_2 C2_2 H2A_2 110.5 . . ?
C3_2 C2_2 H2A_2 110.5 . . ?
O1_2 C2_2 H2B_2 110.5 . . ?
C3_2 C2_2 H2B_2 110.5 . . ?
H2A_2 C2_2 H2B_2 108.7 . . ?
C4_2 C3_2 C2_2 101.5(12) . . ?
C4_2 C3_2 H3A_2 111.5 . . ?
C2_2 C3_2 H3A_2 111.5 . . ?
C4_2 C3_2 H3B_2 111.5 . . ?
C2_2 C3_2 H3B_2 111.5 . . ?
H3A_2 C3_2 H3B_2 109.3 . . ?
C5_2 C4_2 C3_2 99.4(13) . . ?
C5_2 C4_2 H4A_2 111.9 . . ?
C3_2 C4_2 H4A_2 111.9 . . ?
C5_2 C4_2 H4B_2 111.9 . . ?
C3_2 C4_2 H4B_2 111.9 . . ?
H4A_2 C4_2 H4B_2 109.6 . . ?
C4_2 C5_2 O1_2 116(2) . . ?
C4_2 C5_2 H5A_2 108.2 . . ?
O1_2 C5_2 H5A_2 108.2 . . ?
C4_2 C5_2 H5B_2 108.2 . . ?
O1_2 C5_2 H5B_2 108.2 . . ?
H5A_2 C5_2 H5B_2 107.3 . . ?
C5_21 O1_21 C2_21 113.5(16) . . ?
C5_21 O1_21 Li1_1 116.5(13) . . ?
C2_21 O1_21 Li1_1 119.3(14) . . ?
C3_21 C2_21 O1_21 107.1(14) . . ?
C3_21 C2_21 H2A_21 110.3 . . ?
O1_21 C2_21 H2A_21 110.3 . . ?
C3_21 C2_21 H2B_21 110.3 . . ?
O1_21 C2_21 H2B_21 110.3 . . ?
H2A_21 C2_21 H2B_21 108.5 . . ?
C2_21 C3_21 C4_21 102.8(7) . . ?
C2_21 C3_21 H3A_21 111.2 . . ?
C4_21 C3_21 H3A_21 111.2 . . ?
C2_21 C3_21 H3B_21 111.2 . . ?
C4_21 C3_21 H3B_21 111.2 . . ?
H3A_21 C3_21 H3B_21 109.1 . . ?
C3_21 C4_21 C5_21 102.9(7) . . ?
C3_21 C4_21 H4A_21 111.2 . . ?
C5_21 C4_21 H4A_21 111.2 . . ?
C3_21 C4_21 H4B_21 111.2 . . ?
C5_21 C4_21 H4B_21 111.2 . . ?
H4A_21 C4_21 H4B_21 109.1 . . ?
O1_21 C5_21 C4_21 98.5(13) . . ?
O1_21 C5_21 H5A_21 112.1 . . ?
C4_21 C5_21 H5A_21 112.1 . . ?
O1_21 C5_21 H5B_21 112.1 . . ?
C4_21 C5_21 H5B_21 112.1 . . ?
H5A_21 C5_21 H5B_21 109.7 . . ?
C2_3 O1_3 C5_3 109(2) . . ?
C2_3 O1_3 Li1_1 115.8(19) . . ?
C5_3 O1_3 Li1_1 127(3) . . ?
O1_3 C2_3 C3_3 101.3(15) . . ?
O1_3 C2_3 H2A_3 111.5 . . ?
C3_3 C2_3 H2A_3 111.5 . . ?
O1_3 C2_3 H2B_3 111.5 . . ?
C3_3 C2_3 H2B_3 111.5 . . ?
H2A_3 C2_3 H2B_3 109.3 . . ?
C4_3 C3_3 C2_3 101.1(14) . . ?
C4_3 C3_3 H3A_3 111.6 . . ?
C2_3 C3_3 H3A_3 111.6 . . ?
C4_3 C3_3 H3B_3 111.6 . . ?
C2_3 C3_3 H3B_3 111.6 . . ?
H3A_3 C3_3 H3B_3 109.4 . . ?
C5_3 C4_3 C3_3 106(2) . . ?
C5_3 C4_3 H4A_3 110.5 . . ?
C3_3 C4_3 H4A_3 110.5 . . ?
C5_3 C4_3 H4B_3 110.5 . . ?
C3_3 C4_3 H4B_3 110.5 . . ?
H4A_3 C4_3 H4B_3 108.7 . . ?
O1_3 C5_3 C4_3 108(2) . . ?
O1_3 C5_3 H5A_3 110.1 . . ?
C4_3 C5_3 H5A_3 110.1 . . ?
O1_3 C5_3 H5B_3 110.1 . . ?
C4_3 C5_3 H5B_3 110.1 . . ?
H5A_3 C5_3 H5B_3 108.5 . . ?
C2_31 O1_31 C5_31 107.4(14) . . ?
C2_31 O1_31 Li1_1 114.7(12) . . ?
C5_31 O1_31 Li1_1 131.6(18) . . ?
O1_31 C2_31 C3_31 108.5(10) . . ?
O1_31 C2_31 H2A_31 110.0 . . ?
C3_31 C2_31 H2A_31 110.0 . . ?
O1_31 C2_31 H2B_31 110.0 . . ?
C3_31 C2_31 H2B_31 110.0 . . ?
H2A_31 C2_31 H2B_31 108.4 . . ?
C2_31 C3_31 C4_31 103.3(9) . . ?
C2_31 C3_31 H3A_31 111.1 . . ?
C4_31 C3_31 H3A_31 111.1 . . ?
C2_31 C3_31 H3B_31 111.1 . . ?
C4_31 C3_31 H3B_31 111.1 . . ?
H3A_31 C3_31 H3B_31 109.1 . . ?
C3_31 C4_31 C5_31 100.4(13) . . ?
C3_31 C4_31 H4A_31 111.7 . . ?
C5_31 C4_31 H4A_31 111.7 . . ?
C3_31 C4_31 H4B_31 111.7 . . ?
C5_31 C4_31 H4B_31 111.7 . . ?
H4A_31 C4_31 H4B_31 109.5 . . ?
O1_31 C5_31 C4_31 104.0(16) . . ?
O1_31 C5_31 H5A_31 110.9 . . ?
C4_31 C5_31 H5A_31 110.9 . . ?
O1_31 C5_31 H5B_31 110.9 . . ?
C4_31 C5_31 H5B_31 110.9 . . ?
H5A_31 C5_31 H5B_31 109.0 . . ?

loop_
_geom_bond_atom_site_label_1
_geom_bond_atom_site_label_2
_geom_bond_distance
_geom_bond_site_symmetry_2
_geom_bond_publ_flag
C1_1 B1_1 1.619(3) . ?
C1_1 H1A_1 0.9800 . ?
C1_1 H1B_1 0.9800 . ?
C1_1 H1C_1 0.9800 . ?
B1_1 C2_1 1.529(3) . ?
B1_1 C7_1 1.532(3) 3_666 ?
B1_1 Li1_1 2.423(4) . ?
B1_1 Li1_1 2.427(5) 3_666 ?
Li1_1 O1_2 1.95(3) . ?
Li1_1 O1_31 2.00(2) . ?
Li1_1 O1_3 2.00(3) . ?
Li1_1 O1_21 2.073(19) . ?
Li1_1 C7_1 2.381(4) . ?
Li1_1 C2_1 2.388(4) . ?
Li1_1 C2_1 2.394(4) 3_666 ?
Li1_1 C7_1 2.402(4) 3_666 ?
C2_1 C3_1 1.436(3) . ?
C2_1 C7_1 1.472(3) . ?
C3_1 C4_1 1.368(3) . ?
C3_1 H3_1 0.9500 . ?
C4_1 C5_1 1.441(3) . ?
C4_1 C8_1 1.511(3) . ?
C5_1 C6_1 1.372(3) . ?
C5_1 C9_1 1.504(3) . ?
C6_1 C7_1 1.439(3) . ?
C6_1 H6_1 0.9500 . ?
C8_1 H8A_1 0.9800 . ?
C8_1 H8B_1 0.9800 . ?
C8_1 H8C_1 0.9800 . ?
C9_1 H9A_1 0.9800 . ?
C9_1 H9B_1 0.9800 . ?
C9_1 H9C_1 0.9800 . ?
O1_2 C2_2 1.42(3) . ?
O1_2 C5_2 1.50(5) . ?
C2_2 C3_2 1.62(3) . ?
C2_2 H2A_2 0.9900 . ?
C2_2 H2B_2 0.9900 . ?
C3_2 C4_2 1.522(12) . ?
C3_2 H3A_2 0.9900 . ?
C3_2 H3B_2 0.9900 . ?
C4_2 C5_2 1.36(2) . ?
C4_2 H4A_2 0.9900 . ?
C4_2 H4B_2 0.9900 . ?
C5_2 H5A_2 0.9900 . ?
C5_2 H5B_2 0.9900 . ?
O1_21 C5_21 1.43(3) . ?
O1_21 C2_21 1.456(19) . ?
C2_21 C3_21 1.447(18) . ?
C2_21 H2A_21 0.9900 . ?
C2_21 H2B_21 0.9900 . ?
C3_21 C4_21 1.523(8) . ?
C3_21 H3A_21 0.9900 . ?
C3_21 H3B_21 0.9900 . ?
C4_21 C5_21 1.610(13) . ?
C4_21 H4A_21 0.9900 . ?
C4_21 H4B_21 0.9900 . ?
C5_21 H5A_21 0.9900 . ?
C5_21 H5B_21 0.9900 . ?
O1_3 C2_3 1.43(3) . ?
O1_3 C5_3 1.45(5) . ?
C2_3 C3_3 1.678(18) . ?
C2_3 H2A_3 0.9900 . ?
C2_3 H2B_3 0.9900 . ?
C3_3 C4_3 1.56(2) . ?
C3_3 H3A_3 0.9900 . ?
C3_3 H3B_3 0.9900 . ?
C4_3 C5_3 1.53(4) . ?
C4_3 H4A_3 0.9900 . ?
C4_3 H4B_3 0.9900 . ?
C5_3 H5A_3 0.9900 . ?
C5_3 H5B_3 0.9900 . ?
O1_31 C2_31 1.43(2) . ?
O1_31 C5_31 1.44(3) . ?
C2_31 C3_31 1.453(13) . ?
C2_31 H2A_31 0.9900 . ?
C2_31 H2B_31 0.9900 . ?
C3_31 C4_31 1.504(15) . ?
C3_31 H3A_31 0.9900 . ?
C3_31 H3B_31 0.9900 . ?
C4_31 C5_31 1.52(2) . ?
C4_31 H4A_31 0.9900 . ?
C4_31 H4B_31 0.9900 . ?
C5_31 H5A_31 0.9900 . ?
C5_31 H5B_31 0.9900 . ?

loop_
_geom_torsion_atom_site_label_1
_geom_torsion_atom_site_label_2
_geom_torsion_atom_site_label_3
_geom_torsion_atom_site_label_4
_geom_torsion
_geom_torsion_site_symmetry_1
_geom_torsion_site_symmetry_2
_geom_torsion_site_symmetry_3
_geom_torsion_site_symmetry_4
_geom_torsion_publ_flag
C7_1 B1_1 C2_1 C3_1 178.91(18) 3_666 . . . ?
C1_1 B1_1 C2_1 C3_1 -1.2(3) . . . . ?
Li1_1 B1_1 C2_1 C3_1 -125.6(2) . . . . ?
Li1_1 B1_1 C2_1 C3_1 124.6(2) 3_666 . . . ?
C7_1 B1_1 C2_1 C7_1 -1.0(3) 3_666 . . . ?
C1_1 B1_1 C2_1 C7_1 178.82(19) . . . . ?
Li1_1 B1_1 C2_1 C7_1 54.5(2) . . . . ?
Li1_1 B1_1 C2_1 C7_1 -55.4(2) 3_666 . . . ?
C7_1 B1_1 C2_1 Li1_1 -55.51(19) 3_666 . . . ?
C1_1 B1_1 C2_1 Li1_1 124.3(2) . . . . ?
Li1_1 B1_1 C2_1 Li1_1 -109.84(13) 3_666 . . . ?
C7_1 B1_1 C2_1 Li1_1 54.32(19) 3_666 . . 3_666 ?
C1_1 B1_1 C2_1 Li1_1 -125.8(2) . . . 3_666 ?
Li1_1 B1_1 C2_1 Li1_1 109.84(13) . . . 3_666 ?
C7_1 C2_1 C3_1 C4_1 -1.0(3) . . . . ?
B1_1 C2_1 C3_1 C4_1 179.1(2) . . . . ?
Li1_1 C2_1 C3_1 C4_1 86.4(3) . . . . ?
Li1_1 C2_1 C3_1 C4_1 -88.8(3) 3_666 . . . ?
C2_1 C3_1 C4_1 C5_1 -0.3(3) . . . . ?
C2_1 C3_1 C4_1 C8_1 179.70(19) . . . . ?
C3_1 C4_1 C5_1 C6_1 1.2(3) . . . . ?
C8_1 C4_1 C5_1 C6_1 -178.8(2) . . . . ?
C3_1 C4_1 C5_1 C9_1 -178.1(2) . . . . ?
C8_1 C4_1 C5_1 C9_1 1.9(3) . . . . ?
C4_1 C5_1 C6_1 C7_1 -0.9(3) . . . . ?
C9_1 C5_1 C6_1 C7_1 178.4(2) . . . . ?
C5_1 C6_1 C7_1 C2_1 -0.4(3) . . . . ?
C5_1 C6_1 C7_1 B1_1 179.7(2) . . . 3_666 ?
C5_1 C6_1 C7_1 Li1_1 -87.8(3) . . . . ?
C5_1 C6_1 C7_1 Li1_1 87.3(3) . . . 3_666 ?
C3_1 C2_1 C7_1 C6_1 1.3(3) . . . . ?
B1_1 C2_1 C7_1 C6_1 -178.80(18) . . . . ?
Li1_1 C2_1 C7_1 C6_1 -123.9(2) . . . . ?
Li1_1 C2_1 C7_1 C6_1 125.7(2) 3_666 . . . ?
C3_1 C2_1 C7_1 B1_1 -178.85(18) . . . 3_666 ?
B1_1 C2_1 C7_1 B1_1 1.1(3) . . . 3_666 ?
Li1_1 C2_1 C7_1 B1_1 56.0(2) . . . 3_666 ?
Li1_1 C2_1 C7_1 B1_1 -54.4(2) 3_666 . . 3_666 ?
C3_1 C2_1 C7_1 Li1_1 125.2(2) . . . . ?
B1_1 C2_1 C7_1 Li1_1 -54.9(2) . . . . ?
Li1_1 C2_1 C7_1 Li1_1 -110.39(13) 3_666 . . . ?
C3_1 C2_1 C7_1 Li1_1 -124.5(2) . . . 3_666 ?
B1_1 C2_1 C7_1 Li1_1 55.5(2) . . . 3_666 ?
Li1_1 C2_1 C7_1 Li1_1 110.39(13) . . . 3_666 ?
C5_2 O1_2 C2_2 C3_2 -10(3) . . . . ?
Li1_1 O1_2 C2_2 C3_2 -164.6(19) . . . . ?
O1_2 C2_2 C3_2 C4_2 29(2) . . . . ?
C2_2 C3_2 C4_2 C5_2 -36.1(18) . . . . ?
C3_2 C4_2 C5_2 O1_2 35(3) . . . . ?
C2_2 O1_2 C5_2 C4_2 -16(4) . . . . ?
Li1_1 O1_2 C5_2 C4_2 134(3) . . . . ?
C5_21 O1_21 C2_21 C3_21 1(2) . . . . ?
Li1_1 O1_21 C2_21 C3_21 -141.8(13) . . . . ?
O1_21 C2_21 C3_21 C4_21 -25.2(16) . . . . ?
C2_21 C3_21 C4_21 C5_21 37.6(12) . . . . ?
C2_21 O1_21 C5_21 C4_21 21(2) . . . . ?
Li1_1 O1_21 C5_21 C4_21 165.7(11) . . . . ?
C3_21 C4_21 C5_21 O1_21 -35.4(16) . . . . ?
C5_3 O1_3 C2_3 C3_3 39(3) . . . . ?
Li1_1 O1_3 C2_3 C3_3 -112.1(16) . . . . ?
O1_3 C2_3 C3_3 C4_3 -32.5(18) . . . . ?
C2_3 C3_3 C4_3 C5_3 15(3) . . . . ?
C2_3 O1_3 C5_3 C4_3 -31(4) . . . . ?
Li1_1 O1_3 C5_3 C4_3 116(3) . . . . ?
C3_3 C4_3 C5_3 O1_3 7(4) . . . . ?
C5_31 O1_31 C2_31 C3_31 1.3(18) . . . . ?
Li1_1 O1_31 C2_31 C3_31 -154.0(10) . . . . ?
O1_31 C2_31 C3_31 C4_31 23.5(13) . . . . ?
C2_31 C3_31 C4_31 C5_31 -37.4(16) . . . . ?
C2_31 O1_31 C5_31 C4_31 -25(2) . . . . ?
Li1_1 O1_31 C5_31 C4_31 124.1(15) . . . . ?
C3_31 C4_31 C5_31 O1_31 39(2) . . . . ?
